data_7015794
loop_
_publ_author_name
'Kimani, Martin M.'
'Bayse, Craig A.'
'Brumaghim, Julia L.'

_publ_section_title
;
 Synthesis, characterization, and DFT studies of thione and selone
 Cu(I) complexes with variable coordination geometries.
;
_journal_issue 14
_journal_name_full 'Dalton transactions (Cambridge, England : 2003)'
_journal_page_first 3711
_journal_page_last 3723
_journal_paper_doi 10.1039/c1dt10104h
_journal_volume 40
_journal_year 2011
_chemical_formula_moiety 'C10 H16 Br Cu N4 S2'
_chemical_formula_sum 'C10 H16 Br Cu N4 S2'
_chemical_formula_weight 399.84
_chemical_properties_physical 'air-sensitive, moisture-sensitive'
_space_group_IT_number 15
_symmetry_cell_setting monoclinic
_symmetry_Int_Tables_number 15
_symmetry_space_group_name_Hall '-C 2yc'
_symmetry_space_group_name_H-M 'C 1 2/c 1'
_atom_sites_solution_hydrogens geom
_atom_sites_solution_primary direct
_atom_sites_solution_secondary difmap
_audit_creation_method SHELXL-97
_cell_angle_alpha 90.00
_cell_angle_beta 104.15(3)
_cell_angle_gamma 90.00
_cell_formula_units_Z 4
_cell_length_a 10.385(2)
_cell_length_b 9.5830(19)
_cell_length_c 16.002(3)
_cell_measurement_reflns_used 6419
_cell_measurement_temperature 168.15
_cell_measurement_theta_max 26.27
_cell_measurement_theta_min 2.93
_cell_volume 1544.2(6)
_computing_cell_refinement 'CrystalClear (Rigaku/MSC,2006)'
_computing_data_collection 'CrystalClear (Rigaku/MSC,2006)'
_computing_data_reduction 'CrystalClear (Rigaku/MSC,2006)'
_computing_molecular_graphics 'SHELXTL 6.10 (Sheldrick,2008)'
_computing_publication_material 'SHELXTL 6.10 (Sheldrick,2008)'
_computing_structure_refinement 'SHELXTL 6.10 (Sheldrick,2008)'
_computing_structure_solution 'SHELXTL 6.10 (Sheldrick,2008)'
_diffrn_ambient_temperature 168.15
_diffrn_detector_area_resol_mean 14.6306
_diffrn_measured_fraction_theta_full 0.996
_diffrn_measured_fraction_theta_max 0.996
_diffrn_measurement_device_type 'Rigaku AFC8S'
_diffrn_measurement_method dtprofit.ref
_diffrn_radiation_monochromator graphite
_diffrn_radiation_probe x-ray
_diffrn_radiation_type MoK\a
_diffrn_radiation_wavelength 0.71073
_diffrn_reflns_av_R_equivalents 0.0342
_diffrn_reflns_av_sigmaI/netI 0.0225
_diffrn_reflns_limit_h_max 12
_diffrn_reflns_limit_h_min -12
_diffrn_reflns_limit_k_max 11
_diffrn_reflns_limit_k_min -11
_diffrn_reflns_limit_l_max 19
_diffrn_reflns_limit_l_min -18
_diffrn_reflns_number 6419
_diffrn_reflns_theta_full 26.27
_diffrn_reflns_theta_max 26.27
_diffrn_reflns_theta_min 2.93
_diffrn_source 'fine-focus sealed tube'
_diffrn_standards_decay_% 0
_diffrn_standards_interval_count 0
_diffrn_standards_interval_time 0
_diffrn_standards_number 0
_exptl_absorpt_coefficient_mu 4.261
_exptl_absorpt_correction_T_max 0.4829
_exptl_absorpt_correction_T_min 0.3925
_exptl_absorpt_correction_type multi-scan
_exptl_absorpt_process_details 'REQAB, CrystalClear'
_exptl_crystal_colour colorless
_exptl_crystal_density_diffrn 1.720
_exptl_crystal_density_method 'not measured'
_exptl_crystal_description prism
_exptl_crystal_F_000 800
_exptl_crystal_recrystallization_method 'diethyl ether into acetonitrile'
_exptl_crystal_size_max 0.27
_exptl_crystal_size_mid 0.25
_exptl_crystal_size_min 0.20
_refine_diff_density_max 1.155
_refine_diff_density_min -0.489
_refine_diff_density_rms 0.101
_refine_ls_extinction_coef 0.0013(4)
_refine_ls_extinction_expression Fc^*^=kFc[1+0.001xFc^2^\l^3^/sin(2\q)]^-1/4^
_refine_ls_extinction_method SHELXL
_refine_ls_goodness_of_fit_ref 1.150
_refine_ls_hydrogen_treatment constr
_refine_ls_matrix_type full
_refine_ls_number_parameters 86
_refine_ls_number_reflns 1552
_refine_ls_number_restraints 0
_refine_ls_restrained_S_all 1.150
_refine_ls_R_factor_all 0.0404
_refine_ls_R_factor_gt 0.0346
_refine_ls_shift/su_max 0.000
_refine_ls_shift/su_mean 0.000
_refine_ls_structure_factor_coef Fsqd
_refine_ls_weighting_details 'calc w=1/[\s^2^(Fo^2^)+(0.0474P)^2^+1.4968P] where P=(Fo^2^+2Fc^2^)/3'
_refine_ls_weighting_scheme calc
_refine_ls_wR_factor_gt 0.0842
_refine_ls_wR_factor_ref 0.0884
_reflns_number_gt 1374
_reflns_number_total 1552
_reflns_threshold_expression >2sigma(I)
_cod_data_source_file c1dt10104h.txt
_cod_data_source_block Cu(dmit)2Br
_cod_original_cell_volume 1544.2(5)
_cod_original_sg_symbol_H-M 'C 2/c'
_cod_database_code 7015794

loop_
_symmetry_equiv_pos_as_xyz
'x, y, z'
'-x, y, -z+1/2'
'x+1/2, y+1/2, z'
'-x+1/2, y+1/2, -z+1/2'
'-x, -y, -z'
'x, -y, z-1/2'
'-x+1/2, -y+1/2, -z'
'x+1/2, -y+1/2, z-1/2'

loop_
_atom_site_label
_atom_site_type_symbol
_atom_site_fract_x
_atom_site_fract_y
_atom_site_fract_z
_atom_site_U_iso_or_equiv
_atom_site_adp_type
_atom_site_occupancy
_atom_site_symmetry_multiplicity
_atom_site_calc_flag
_atom_site_refinement_flags
_atom_site_disorder_assembly
_atom_site_disorder_group
Br1 Br 0.0000 -0.00299(4) 0.7500 0.03625(18) Uani 1 2 d S . .
Cu1 Cu 0.0000 0.24596(6) 0.7500 0.03253(19) Uani 1 2 d S . .
S1 S 0.04874(9) 0.35820(8) 0.63958(5) 0.0353(2) Uani 1 1 d . . .
C1 C 0.1078(3) 0.2296(3) 0.58415(19) 0.0278(6) Uani 1 1 d . . .
N1 N 0.2158(3) 0.1484(3) 0.61299(17) 0.0305(6) Uani 1 1 d . . .
N2 N 0.0577(3) 0.1939(3) 0.50093(16) 0.0303(6) Uani 1 1 d . . .
C4 C 0.1350(3) 0.0907(4) 0.4776(2) 0.0359(7) Uani 1 1 d . . .
H4A H 0.1214 0.0484 0.4239 0.043 Uiso 1 1 calc R . .
C3 C 0.2333(3) 0.0630(3) 0.5472(2) 0.0349(7) Uani 1 1 d . . .
H3A H 0.3009 -0.0019 0.5506 0.042 Uiso 1 1 calc R . .
C5 C -0.0595(4) 0.2561(4) 0.4441(2) 0.0407(8) Uani 1 1 d . . .
H5A H -0.0436 0.3534 0.4365 0.061 Uiso 1 1 calc R . .
H5B H -0.1340 0.2459 0.4692 0.061 Uiso 1 1 calc R . .
H5C H -0.0781 0.2100 0.3892 0.061 Uiso 1 1 calc R . .
C2 C 0.3027(3) 0.1520(4) 0.6995(2) 0.0391(8) Uani 1 1 d . . .
H2A H 0.3284 0.2466 0.7147 0.059 Uiso 1 1 calc R . .
H2B H 0.3805 0.0969 0.7010 0.059 Uiso 1 1 calc R . .
H2C H 0.2566 0.1147 0.7397 0.059 Uiso 1 1 calc R . .

loop_
_atom_site_aniso_label
_atom_site_aniso_U_11
_atom_site_aniso_U_22
_atom_site_aniso_U_33
_atom_site_aniso_U_23
_atom_site_aniso_U_13
_atom_site_aniso_U_12
Br1 0.0473(3) 0.0273(3) 0.0339(3) 0.000 0.0094(2) 0.000
Cu1 0.0413(3) 0.0318(3) 0.0270(3) 0.000 0.0130(2) 0.000
S1 0.0541(5) 0.0262(4) 0.0313(4) 0.0053(3) 0.0213(4) 0.0084(3)
C1 0.0325(15) 0.0253(15) 0.0277(15) 0.0048(11) 0.0115(12) -0.0029(11)
N1 0.0306(13) 0.0303(13) 0.0316(13) 0.0027(10) 0.0096(11) -0.0021(10)
N2 0.0348(14) 0.0280(14) 0.0302(13) 0.0042(10) 0.0123(10) -0.0009(10)
C4 0.0436(18) 0.0329(17) 0.0350(16) -0.0028(13) 0.0172(14) -0.0024(14)
C3 0.0355(17) 0.0292(16) 0.0442(18) -0.0022(14) 0.0181(14) -0.0008(13)
C5 0.0467(19) 0.0371(19) 0.0362(18) 0.0086(14) 0.0057(15) 0.0008(14)
C2 0.0360(17) 0.0412(19) 0.0366(17) 0.0027(14) 0.0023(14) 0.0007(14)

loop_
_atom_type_symbol
_atom_type_description
_atom_type_scat_dispersion_real
_atom_type_scat_dispersion_imag
_atom_type_scat_source
C C 0.0033 0.0016 'International Tables Vol C Tables 4.2.6.8 and 6.1.1.4'
H H 0.0000 0.0000 'International Tables Vol C Tables 4.2.6.8 and 6.1.1.4'
N N 0.0061 0.0033 'International Tables Vol C Tables 4.2.6.8 and 6.1.1.4'
S S 0.1246 0.1234 'International Tables Vol C Tables 4.2.6.8 and 6.1.1.4'
Cu Cu 0.3201 1.2651 'International Tables Vol C Tables 4.2.6.8 and 6.1.1.4'
Br Br -0.2901 2.4595 'International Tables Vol C Tables 4.2.6.8 and 6.1.1.4'

loop_
_geom_angle_atom_site_label_1
_geom_angle_atom_site_label_2
_geom_angle_atom_site_label_3
_geom_angle
_geom_angle_site_symmetry_1
_geom_angle_site_symmetry_3
_geom_angle_publ_flag
S1 Cu1 S1 122.32(5) 2_556 . ?
S1 Cu1 Br1 118.84(2) 2_556 . ?
S1 Cu1 Br1 118.84(2) . . ?
C1 S1 Cu1 104.00(10) . . ?
N2 C1 N1 106.2(3) . . ?
N2 C1 S1 126.2(2) . . ?
N1 C1 S1 127.5(2) . . ?
C1 N1 C3 109.5(3) . . ?
C1 N1 C2 125.6(3) . . ?
C3 N1 C2 124.9(3) . . ?
C1 N2 C4 109.8(3) . . ?
C1 N2 C5 125.0(3) . . ?
C4 N2 C5 125.2(3) . . ?
C3 C4 N2 107.0(3) . . ?
C3 C4 H4A 126.5 . . ?
N2 C4 H4A 126.5 . . ?
C4 C3 N1 107.5(3) . . ?
C4 C3 H3A 126.2 . . ?
N1 C3 H3A 126.2 . . ?
N2 C5 H5A 109.5 . . ?
N2 C5 H5B 109.5 . . ?
H5A C5 H5B 109.5 . . ?
N2 C5 H5C 109.5 . . ?
H5A C5 H5C 109.5 . . ?
H5B C5 H5C 109.5 . . ?
N1 C2 H2A 109.5 . . ?
N1 C2 H2B 109.5 . . ?
H2A C2 H2B 109.5 . . ?
N1 C2 H2C 109.5 . . ?
H2A C2 H2C 109.5 . . ?
H2B C2 H2C 109.5 . . ?

loop_
_geom_bond_atom_site_label_1
_geom_bond_atom_site_label_2
_geom_bond_distance
_geom_bond_site_symmetry_2
_geom_bond_publ_flag
Br1 Cu1 2.3857(8) . ?
Cu1 S1 2.2298(9) 2_556 ?
Cu1 S1 2.2298(9) . ?
S1 C1 1.717(3) . ?
C1 N2 1.350(4) . ?
C1 N1 1.351(4) . ?
N1 C3 1.380(4) . ?
N1 C2 1.456(4) . ?
N2 C4 1.382(4) . ?
N2 C5 1.456(4) . ?
C4 C3 1.340(5) . ?
C4 H4A 0.9300 . ?
C3 H3A 0.9300 . ?
C5 H5A 0.9600 . ?
C5 H5B 0.9600 . ?
C5 H5C 0.9600 . ?
C2 H2A 0.9600 . ?
C2 H2B 0.9600 . ?
C2 H2C 0.9600 . ?
